data_8101834
loop_
_publ_author_name
'Dou, Y.-L.'
'Zhang, G.-F.'
'Lei, Y.-J.'
'Fan, X.-Z.'

_publ_section_title
;
Crystal structure of 1,3-bis(1-methyl-1H-tetrazol-5-ylthio)propane, 
C~3~H~6~(SCN~4~CH~3~)~2~
;
_journal_issue 3
_journal_name_full 'Zeitschrift f\"ur Kristallographie - New Crystal Structures'
_journal_page_first 485
_journal_page_last 486
_journal_volume 220
_journal_year 2005
_chemical_formula_sum 'C7 H12 N8 S2'
_chemical_formula_weight 272.37
_chemical_melting_point 413.1(10)
_chemical_name_systematic
; 
1,3-bis(1-methyl-1H-tetrazol-5-ylthio)propane, 
;
_space_group_IT_number 61
_symmetry_cell_setting orthorhombic
_symmetry_space_group_name_Hall '-P 2bc 2ac'
_symmetry_space_group_name_H-M 'P c a b'
_atom_sites_solution_hydrogens geom
_atom_sites_solution_primary direct
_atom_sites_solution_secondary difmap
_audit_creation_method SHELXL-97
_cell_angle_alpha 90.00
_cell_angle_beta 90.00
_cell_angle_gamma 90.00
_cell_formula_units_Z 8
_cell_length_a 9.1455(18)
_cell_length_b 14.113(3)
_cell_length_c 18.998(4)
_cell_measurement_temperature 293(2)
_cell_measurement_theta_max 27.61
_cell_measurement_theta_min 1.8
_cell_volume 2452.1(9)
_computing_cell_refinement 'Bruker SMART'
_computing_data_collection 'Bruker SMART'
_computing_data_reduction 'Bruker SAINT'
_computing_molecular_graphics 'Bruker SHELXTL'
_computing_publication_material 'Bruker SHELXTL'
_computing_structure_refinement 'SHELXL-97 (Sheldrick, 1997)'
_computing_structure_solution 'SHELXS-97 (Sheldrick, 1990)'
_diffrn_ambient_temperature 293(2)
_diffrn_measured_fraction_theta_full 0.994
_diffrn_measured_fraction_theta_max 0.994
_diffrn_measurement_device_type 'Bruker SMART CCD'
_diffrn_measurement_method phi/omega
_diffrn_radiation_monochromator graphite
_diffrn_radiation_source 'fine-focus sealed tube'
_diffrn_radiation_type MoK\a
_diffrn_radiation_wavelength 0.71073
_diffrn_reflns_av_R_equivalents 0.0300
_diffrn_reflns_av_sigmaI/netI 0.0390
_diffrn_reflns_limit_h_max 11
_diffrn_reflns_limit_h_min -11
_diffrn_reflns_limit_k_max 14
_diffrn_reflns_limit_k_min -18
_diffrn_reflns_limit_l_max 18
_diffrn_reflns_limit_l_min -24
_diffrn_reflns_number 8795
_diffrn_reflns_theta_full 27.61
_diffrn_reflns_theta_max 27.61
_diffrn_reflns_theta_min 2.14
_diffrn_standards_interval_count 100
_diffrn_standards_number 3
_exptl_absorpt_coefficient_mu 0.427
_exptl_absorpt_correction_T_max 0.918
_exptl_absorpt_correction_T_min 0.858
_exptl_absorpt_correction_type multi-scan
_exptl_absorpt_process_details sadabs
_exptl_crystal_colour colorless
_exptl_crystal_density_diffrn 1.476
_exptl_crystal_density_method 'not measured'
_exptl_crystal_description block
_exptl_crystal_F_000 1136
_exptl_crystal_size_max 0.4
_exptl_crystal_size_mid 0.3
_exptl_crystal_size_min 0.2
_refine_diff_density_max 0.258
_refine_diff_density_min -0.230
_refine_diff_density_rms 0.049
_refine_ls_extinction_method none
_refine_ls_goodness_of_fit_ref 1.026
_refine_ls_hydrogen_treatment mixed
_refine_ls_matrix_type full
_refine_ls_number_parameters 156
_refine_ls_number_reflns 2823
_refine_ls_number_restraints 0
_refine_ls_restrained_S_all 1.026
_refine_ls_R_factor_all 0.0622
_refine_ls_R_factor_gt 0.0372
_refine_ls_shift/su_max 0.000
_refine_ls_shift/su_mean 0.000
_refine_ls_structure_factor_coef Fsqd
_refine_ls_weighting_details 'calc w=1/[\s^2^(Fo^2^)+(0.0600P)^2^+0.0000P] where P=(Fo^2^+2Fc^2^)/3'
_refine_ls_weighting_scheme calc
_refine_ls_wR_factor_gt 0.1021
_refine_ls_wR_factor_ref 0.1113
_reflns_number_gt 1850
_reflns_number_total 2823
_reflns_threshold_expression >2sigma(I)
_cod_data_source_file 1267-1608.cff
_cod_data_source_block 12671608
_cod_depositor_comments
;
The following automatic conversions were performed:

'_chemical_melting_point' value '139-141 C' was changed to
'413.1(10)' - it was converted from degrees Celsius(C) to Kelvins(K),
the average value was taken and precision was estimated.

Automatic conversion script
Id: cif_fix_values 1646 2011-03-28 12:23:43Z adriana 
;
_cod_original_cell_volume 2452.1(8)
_cod_original_sg_symbol_H-M Pcab
_cod_database_code 8101834

loop_
_symmetry_equiv_pos_as_xyz
'x, y, z'
'-x, -y+1/2, z+1/2'
'-x+1/2, y+1/2, -z'
'x+1/2, -y, -z+1/2'
'-x, -y, -z'
'x, y-1/2, -z-1/2'
'x-1/2, -y-1/2, z'
'-x-1/2, y, z-1/2'

loop_
_atom_site_label
_atom_site_type_symbol
_atom_site_fract_x
_atom_site_fract_y
_atom_site_fract_z
_atom_site_U_iso_or_equiv
_atom_site_adp_type
_atom_site_occupancy
_atom_site_symmetry_multiplicity
_atom_site_Wyckoff_symbol
_atom_site_calc_flag
_atom_site_refinement_flags
_atom_site_disorder_assembly
_atom_site_disorder_group
S1 S 0.67780(6) 0.29112(3) -0.22876(2) 0.04396(17) Uani 1 8 c d . . .
S2 S 0.71960(7) 0.28767(3) -0.51998(2) 0.04850(18) Uani 1 8 c d . . .
N1 N 0.57067(18) 0.45357(10) -0.17319(7) 0.0441(4) Uani 1 8 c d . . .
N2 N 0.5905(2) 0.54857(11) -0.17673(9) 0.0561(5) Uani 1 8 c d . . .
N3 N 0.6911(2) 0.56265(12) -0.22251(9) 0.0575(5) Uani 1 8 c d . . .
N4 N 0.7405(2) 0.48023(11) -0.25047(9) 0.0509(4) Uani 1 8 c d . . .
N5 N 0.7585(2) 0.47878(11) -0.49687(9) 0.0502(4) Uani 1 8 c d . . .
N6 N 0.7002(2) 0.55891(12) -0.52411(9) 0.0552(5) Uani 1 8 c d . . .
N7 N 0.6042(2) 0.54078(11) -0.57122(8) 0.0538(4) Uani 1 8 c d . . .
N8 N 0.59692(18) 0.44522(11) -0.57622(7) 0.0424(4) Uani 1 8 c d . . .
C1 C 0.4607(3) 0.41122(16) -0.12809(10) 0.0611(6) Uani 1 8 c d . . .
H1A H 0.5059 0.3654 -0.0978 0.092 Uiso 1 8 c calc R . .
H1B H 0.3880 0.3806 -0.1565 0.092 Uiso 1 8 c calc R . .
H1C H 0.4154 0.4596 -0.1001 0.092 Uiso 1 8 c calc R . .
C2 C 0.6633(2) 0.41314(12) -0.21840(9) 0.0388(4) Uani 1 8 c d . . .
C3 C 0.7953(2) 0.28567(11) -0.30576(8) 0.0379(4) Uani 1 8 c d . . .
H3A H 0.8687 0.3351 -0.3024 0.045 Uiso 1 8 c calc R . .
H3B H 0.8457 0.2252 -0.3062 0.045 Uiso 1 8 c calc R . .
C4 C 0.7123(2) 0.29730(13) -0.37415(8) 0.0426(5) Uani 1 8 c d . . .
H4A H 0.6367 0.2492 -0.3773 0.051 Uiso 1 8 c calc R . .
H3B H 0.6653 0.3589 -0.3751 0.051 Uiso 1 8 c calc R . .
C5 C 0.8147(2) 0.28841(11) -0.43623(9) 0.0399(4) Uani 1 8 c d . . .
H5A H 0.8705 0.2303 -0.4316 0.048 Uiso 1 8 c calc R . .
H5B H 0.8832 0.3409 -0.4355 0.048 Uiso 1 8 c calc R . .
C6 C 0.6913(2) 0.40803(12) -0.53054(8) 0.0387(4) Uani 1 8 c d . . .
C7 C 0.4944(2) 0.39853(16) -0.62317(9) 0.0580(6) Uani 1 8 c d . . .
H7A H 0.5472 0.3670 -0.6600 0.087 Uiso 1 8 c calc R . .
H7B H 0.4299 0.4448 -0.6433 0.087 Uiso 1 8 c calc R . .
H7C H 0.4383 0.3529 -0.5972 0.087 Uiso 1 8 c calc R . .

loop_
_atom_site_aniso_label
_atom_site_aniso_U_11
_atom_site_aniso_U_22
_atom_site_aniso_U_33
_atom_site_aniso_U_23
_atom_site_aniso_U_13
_atom_site_aniso_U_12
S1 0.0559(3) 0.0348(3) 0.0412(3) 0.00284(18) 0.0089(2) -0.0027(2)
S2 0.0665(4) 0.0399(3) 0.0391(3) -0.00643(19) -0.0101(2) 0.0019(2)
N1 0.0438(10) 0.0430(8) 0.0454(8) -0.0041(7) -0.0035(8) 0.0077(7)
N2 0.0603(12) 0.0427(9) 0.0652(11) -0.0070(8) -0.0150(10) 0.0108(8)
N3 0.0715(14) 0.0369(9) 0.0640(11) 0.0018(8) -0.0137(11) -0.0042(9)
N4 0.0610(12) 0.0375(8) 0.0542(9) 0.0047(8) 0.0007(9) -0.0043(8)
N5 0.0566(11) 0.0437(9) 0.0503(9) -0.0054(8) -0.0093(8) -0.0024(8)
N6 0.0666(13) 0.0424(9) 0.0565(10) 0.0003(8) -0.0029(10) -0.0006(9)
N7 0.0609(12) 0.0471(10) 0.0534(9) 0.0059(7) 0.0012(10) 0.0065(8)
N8 0.0431(9) 0.0487(9) 0.0353(7) 0.0012(6) -0.0024(7) 0.0029(7)
C1 0.0519(13) 0.0718(15) 0.0596(13) -0.0031(10) 0.0122(11) 0.0073(12)
C2 0.0426(11) 0.0387(9) 0.0351(8) 0.0027(7) -0.0053(9) 0.0009(8)
C3 0.0389(10) 0.0368(9) 0.0379(9) 0.0005(7) 0.0012(8) -0.0004(8)
C4 0.0398(11) 0.0469(11) 0.0410(10) 0.0017(7) -0.0023(9) 0.0039(9)
C5 0.0452(11) 0.0381(10) 0.0364(8) -0.0023(7) -0.0065(8) 0.0055(8)
C6 0.0408(11) 0.0434(10) 0.0319(8) -0.0036(7) -0.0003(8) -0.0011(8)
C7 0.0525(14) 0.0750(15) 0.0463(11) -0.0027(10) -0.0126(10) -0.0017(11)

loop_
_atom_type_symbol
_atom_type_description
_atom_type_scat_dispersion_real
_atom_type_scat_dispersion_imag
_atom_type_scat_source
C C 0.0033 0.0016 'International Tables Vol C Tables 4.2.6.8 and 6.1.1.4'
H H 0.0000 0.0000 'International Tables Vol C Tables 4.2.6.8 and 6.1.1.4'
N N 0.0061 0.0033 'International Tables Vol C Tables 4.2.6.8 and 6.1.1.4'
S S 0.1246 0.1234 'International Tables Vol C Tables 4.2.6.8 and 6.1.1.4'

loop_
_geom_angle_atom_site_label_1
_geom_angle_atom_site_label_2
_geom_angle_atom_site_label_3
_geom_angle
_geom_angle_site_symmetry_1
_geom_angle_site_symmetry_3
_geom_angle_publ_flag
C2 S1 C3 100.27(8) . . ?
C6 S2 C5 99.67(8) . . ?
C2 N1 N2 107.85(16) . . ?
C2 N1 C1 130.11(16) . . ?
N2 N1 C1 122.00(16) . . ?
N3 N2 N1 106.44(15) . . ?
N2 N3 N4 111.85(16) . . ?
C2 N4 N3 104.73(17) . . ?
C6 N5 N6 105.07(16) . . ?
N7 N6 N5 111.77(15) . . ?
N6 N7 N8 106.38(15) . . ?
C6 N8 N7 108.37(15) . . ?
C6 N8 C7 129.78(16) . . ?
N7 N8 C7 121.79(16) . . ?
N1 C1 H1A 109.5 . . ?
N1 C1 H1B 109.5 . . ?
H1A C1 H1B 109.5 . . ?
N1 C1 H1C 109.5 . . ?
H1A C1 H1C 109.5 . . ?
H1B C1 H1C 109.5 . . ?
N4 C2 N1 109.12(16) . . ?
N4 C2 S1 127.82(15) . . ?
N1 C2 S1 123.03(14) . . ?
C4 C3 S1 112.93(13) . . ?
C4 C3 H3A 109.0 . . ?
S1 C3 H3A 109.0 . . ?
C4 C3 H3B 109.0 . . ?
S1 C3 H3B 109.0 . . ?
H3A C3 H3B 107.8 . . ?
C5 C4 C3 110.46(16) . . ?
C5 C4 H4A 109.6 . . ?
C3 C4 H4A 109.6 . . ?
C5 C4 H3B 109.6 . . ?
C3 C4 H3B 109.6 . . ?
H4A C4 H3B 108.1 . . ?
C4 C5 S2 112.82(13) . . ?
C4 C5 H5A 109.0 . . ?
S2 C5 H5A 109.0 . . ?
C4 C5 H5B 109.0 . . ?
S2 C5 H5B 109.0 . . ?
H5A C5 H5B 107.8 . . ?
N8 C6 N5 108.42(16) . . ?
N8 C6 S2 124.03(14) . . ?
N5 C6 S2 127.54(15) . . ?
N8 C7 H7A 109.5 . . ?
N8 C7 H7B 109.5 . . ?
H7A C7 H7B 109.5 . . ?
N8 C7 H7C 109.5 . . ?
H7A C7 H7C 109.5 . . ?
H7B C7 H7C 109.5 . . ?

loop_
_geom_bond_atom_site_label_1
_geom_bond_atom_site_label_2
_geom_bond_distance
_geom_bond_site_symmetry_2
_geom_bond_publ_flag
S1 C2 1.7383(18) . ?
S1 C3 1.8169(18) . ?
S2 C6 1.7300(18) . ?
S2 C5 1.8133(18) . ?
N1 C2 1.334(2) . ?
N1 N2 1.355(2) . ?
N1 C1 1.450(3) . ?
N2 N3 1.281(2) . ?
N3 N4 1.356(2) . ?
N4 C2 1.329(2) . ?
N5 C6 1.336(2) . ?
N5 N6 1.353(2) . ?
N6 N7 1.280(2) . ?
N7 N8 1.354(2) . ?
N8 C6 1.332(2) . ?
N8 C7 1.452(2) . ?
C1 H1A 0.9600 . ?
C1 H1B 0.9600 . ?
C1 H1C 0.9600 . ?
C3 C4 1.514(2) . ?
C3 H3A 0.9700 . ?
C3 H3B 0.9700 . ?
C4 C5 1.511(2) . ?
C4 H4A 0.9700 . ?
C4 H3B 0.9700 . ?
C5 H5A 0.9700 . ?
C5 H5B 0.9700 . ?
C7 H7A 0.9600 . ?
C7 H7B 0.9600 . ?
C7 H7C 0.9600 . ?

loop_
_cod_related_entry_id
_cod_related_entry_database
_cod_related_entry_code
1 ChemSpider 15113508
